data_2239632
loop_
_publ_author_name
'Ren, YiXin'
'Bruck, Andrea M.'
'Szczepura, Lisa F.'

_publ_section_title
;
 Octa-\m~3~-selenido-pentakis(triethylphosphane-\k<i>P</i>)(trimethylacetonitrile-\k<i>N</i>)-<i>octahedro</i>-hexarhenium(III)
 bis(hexafluoridoantimonate) trimethylacetonitrile monosolvate
;
_journal_issue 7
_journal_name_full 'Acta Crystallographica Section E'
_journal_page_first m242
_journal_page_last m243
_journal_paper_doi 10.1107/S1600536814011982
_journal_volume 70
_journal_year 2014
_chemical_formula_iupac '[Re6 Se8 (C5 H9 N) (C6 H15 P)5] (Sb F6)2, C5 H9 N'
_chemical_formula_moiety 'C35 H84 N P5 Re6 Se8 2+, 2(F6 Sb -), C5 H9 N'
_chemical_formula_sum 'C40 H93 F12 N2 P5 Re6 Sb2 Se8'
_chemical_formula_weight 2977.39
_chemical_name_systematic
;Octa-\m~3~-selenido-pentakis(triethylphosphane-\k<i>P</i>)(trimethylacetonitrile-\k<i>N</i>)-<i>octahedro</i>-hexarhenium(III)
bis(hexafluoridoantimonate) trimethylacetonitrile monosolvate
;
_space_group_IT_number 2
_symmetry_cell_setting triclinic
_symmetry_space_group_name_Hall '-P 1'
_symmetry_space_group_name_H-M 'P -1'
_atom_sites_solution_hydrogens geom
_atom_sites_solution_primary direct
_atom_sites_solution_secondary difmap
_audit_creation_method SHELXL97
_cell_angle_alpha 82.1570(10)
_cell_angle_beta 72.8590(10)
_cell_angle_gamma 71.6080(10)
_cell_formula_units_Z 2
_cell_length_a 14.3341(10)
_cell_length_b 16.6498(11)
_cell_length_c 17.0533(11)
_cell_measurement_reflns_used 9836
_cell_measurement_temperature 173(2)
_cell_measurement_theta_max 27.51
_cell_measurement_theta_min 2.24
_cell_volume 3686.3(4)
_computing_cell_refinement 'SAINT (Bruker, 2008)'
_computing_data_collection 'APEX2 (Bruker, 2008)'
_computing_data_reduction 'SAINT (Bruker, 2008)'
_computing_molecular_graphics 'ORTEP-3 for Windows (Farrugia, 2012)'
_computing_publication_material 'WinGX (Farrugia, 2012)'
_computing_structure_refinement 'SHELXL97 (Sheldrick, 2008)'
_computing_structure_solution 'DIRDIF08 (Beurskens <i>et al.</i>, 2008)'
_diffrn_ambient_temperature 173(2)
_diffrn_measured_fraction_theta_full 0.994
_diffrn_measured_fraction_theta_max 0.994
_diffrn_measurement_device_type 'Bruker APEXII CCD'
_diffrn_measurement_method '\w scans'
_diffrn_radiation_monochromator graphite
_diffrn_radiation_type MoK\a
_diffrn_radiation_wavelength 0.71073
_diffrn_reflns_av_R_equivalents 0.0177
_diffrn_reflns_av_sigmaI/netI 0.0254
_diffrn_reflns_limit_h_max 18
_diffrn_reflns_limit_h_min -18
_diffrn_reflns_limit_k_max 21
_diffrn_reflns_limit_k_min -21
_diffrn_reflns_limit_l_max 22
_diffrn_reflns_limit_l_min -22
_diffrn_reflns_number 33157
_diffrn_reflns_theta_full 27.54
_diffrn_reflns_theta_max 27.54
_diffrn_reflns_theta_min 1.25
_diffrn_standards_number 0
_exptl_absorpt_coefficient_mu 14.646
_exptl_absorpt_correction_T_max 0.104
_exptl_absorpt_correction_T_min 0.020
_exptl_absorpt_correction_type integration
_exptl_absorpt_process_details '(SADABS; Bruker, 2008)'
_exptl_crystal_colour orange
_exptl_crystal_density_diffrn 2.682
_exptl_crystal_density_method 'not measured'
_exptl_crystal_description prism
_exptl_crystal_F_000 2708
_exptl_crystal_size_max 0.561
_exptl_crystal_size_mid 0.30
_exptl_crystal_size_min 0.25
_refine_diff_density_max 3.096
_refine_diff_density_min -1.92
_refine_ls_extinction_method none
_refine_ls_goodness_of_fit_ref 1.078
_refine_ls_hydrogen_treatment constr
_refine_ls_matrix_type full
_refine_ls_number_parameters 676
_refine_ls_number_reflns 16902
_refine_ls_number_restraints 0
_refine_ls_restrained_S_all 1.078
_refine_ls_R_factor_all 0.0291
_refine_ls_R_factor_gt 0.0237
_refine_ls_shift/su_max 0.023
_refine_ls_shift/su_mean 0.001
_refine_ls_structure_factor_coef Fsqd
_refine_ls_weighting_details 'calc w=1/[\s^2^(Fo^2^)+(0.0150P)^2^+11.3814P] where P=(Fo^2^+2Fc^2^)/3'
_refine_ls_weighting_scheme calc
_refine_ls_wR_factor_gt 0.0541
_refine_ls_wR_factor_ref 0.0559
_reflns_number_gt 14674
_reflns_number_total 16902
_reflns_threshold_expression >2\s(I)
_cod_data_source_file gk2611sup1.cf
_cod_data_source_block I
_cod_database_code 2239632
_cod_database_fobs_code 2239632

loop_
_symmetry_equiv_pos_as_xyz
'x, y, z'
'-x, -y, -z'

loop_
_atom_site_type_symbol
_atom_site_label
_atom_site_fract_x
_atom_site_fract_y
_atom_site_fract_z
_atom_site_U_iso_or_equiv
_atom_site_adp_type
_atom_site_calc_flag
_atom_site_refinement_flags
_atom_site_occupancy
_atom_site_symmetry_multiplicity
C C1 1.1228(4) 0.5555(3) 0.5509(3) 0.0418(13) Uani d . 1 1
H H1A 1.1501 0.5042 0.5195 0.063 Uiso calc R 1 1
H H1B 1.0646 0.5502 0.5969 0.063 Uiso calc R 1 1
H H1C 1.1759 0.5629 0.5721 0.063 Uiso calc R 1 1
C C2 1.0880(4) 0.6322(3) 0.4951(3) 0.0320(11) Uani d . 1 1
H H2A 1.0359 0.6229 0.4729 0.038 Uiso calc R 1 1
H H2B 1.1471 0.6354 0.448 0.038 Uiso calc R 1 1
C C3 1.1370(3) 0.7479(4) 0.5787(3) 0.0320(11) Uani d . 1 1
H H3A 1.114 0.8051 0.6003 0.038 Uiso calc R 1 1
H H3B 1.1473 0.7064 0.6251 0.038 Uiso calc R 1 1
C C4 1.2399(4) 0.7375(5) 0.5148(4) 0.0511(16) Uani d . 1 1
H H4A 1.2889 0.746 0.5401 0.077 Uiso calc R 1 1
H H4B 1.2317 0.7795 0.4692 0.077 Uiso calc R 1 1
H H4C 1.2651 0.6804 0.494 0.077 Uiso calc R 1 1
C C5 1.0268(4) 0.8076(3) 0.4538(3) 0.0282(10) Uani d . 1 1
H H5A 1.0926 0.7909 0.4112 0.034 Uiso calc R 1 1
H H5B 0.9734 0.8014 0.4312 0.034 Uiso calc R 1 1
C C6 1.0030(4) 0.9008(3) 0.4699(3) 0.0379(12) Uani d . 1 1
H H6A 1.0005 0.935 0.4186 0.057 Uiso calc R 1 1
H H6B 1.0563 0.9083 0.4908 0.057 Uiso calc R 1 1
H H6C 0.9369 0.9189 0.5106 0.057 Uiso calc R 1 1
C C7 0.7390(4) 1.0918(3) 0.6885(3) 0.0298(10) Uani d . 1 1
H H7A 0.8076 1.0669 0.652 0.036 Uiso calc R 1 1
H H7B 0.7127 1.1504 0.6669 0.036 Uiso calc R 1 1
C C8 0.7500(5) 1.0961(3) 0.7741(3) 0.0447(14) Uani d . 1 1
H H8A 0.7961 1.1298 0.7708 0.067 Uiso calc R 1 1
H H8B 0.7781 1.0386 0.7957 0.067 Uiso calc R 1 1
H H8C 0.683 1.1224 0.8107 0.067 Uiso calc R 1 1
C C9 0.5643(5) 1.0300(3) 0.5562(4) 0.0454(14) Uani d . 1 1
H H9A 0.5635 1.0482 0.4992 0.068 Uiso calc R 1 1
H H9B 0.4968 1.0547 0.5929 0.068 Uiso calc R 1 1
H H9C 0.5818 0.9681 0.5623 0.068 Uiso calc R 1 1
C C10 0.5307(4) 1.0819(3) 0.7486(4) 0.0373(12) Uani d . 1 1
H H10A 0.4826 1.0514 0.7462 0.045 Uiso calc R 1 1
H H10B 0.5359 1.0754 0.8059 0.045 Uiso calc R 1 1
C C11 0.4850(5) 1.1758(3) 0.7288(4) 0.0510(15) Uani d . 1 1
H H11A 0.4182 1.1969 0.768 0.077 Uiso calc R 1 1
H H11B 0.477 1.1834 0.6729 0.077 Uiso calc R 1 1
H H11C 0.5304 1.2075 0.7329 0.077 Uiso calc R 1 1
C C12 0.6435(4) 1.0595(3) 0.5783(3) 0.0355(12) Uani d . 1 1
H H12A 0.626 1.122 0.5701 0.043 Uiso calc R 1 1
H H12B 0.7108 1.0356 0.5395 0.043 Uiso calc R 1 1
C C13 0.5609(5) 0.5876(4) 0.5062(4) 0.0490(15) Uani d . 1 1
H H13A 0.5699 0.5264 0.5096 0.074 Uiso calc R 1 1
H H13B 0.5938 0.6048 0.4502 0.074 Uiso calc R 1 1
H H13C 0.4879 0.6181 0.5199 0.074 Uiso calc R 1 1
C C14 0.4643(3) 0.7743(3) 0.5917(3) 0.0266(10) Uani d . 1 1
H H14A 0.4541 0.8354 0.5956 0.032 Uiso calc R 1 1
H H14B 0.4403 0.7684 0.5445 0.032 Uiso calc R 1 1
C C15 0.3978(4) 0.7430(4) 0.6699(3) 0.0391(12) Uani d . 1 1
H H15A 0.3263 0.776 0.6763 0.059 Uiso calc R 1 1
H H15B 0.4193 0.75 0.7174 0.059 Uiso calc R 1 1
H H15C 0.4053 0.683 0.6662 0.059 Uiso calc R 1 1
C C16 0.6459(4) 0.7546(3) 0.4635(3) 0.0291(10) Uani d . 1 1
H H16A 0.5996 0.7489 0.4327 0.035 Uiso calc R 1 1
H H16B 0.6403 0.8156 0.4619 0.035 Uiso calc R 1 1
C C17 0.7553(4) 0.7075(4) 0.4187(3) 0.0381(12) Uani d . 1 1
H H17A 0.7719 0.731 0.3621 0.057 Uiso calc R 1 1
H H17B 0.7617 0.6472 0.4181 0.057 Uiso calc R 1 1
H H17C 0.8025 0.7142 0.4472 0.057 Uiso calc R 1 1
C C18 0.6094(4) 0.6083(3) 0.5667(3) 0.0320(11) Uani d . 1 1
H H18A 0.6824 0.5754 0.553 0.038 Uiso calc R 1 1
H H18B 0.577 0.5884 0.6225 0.038 Uiso calc R 1 1
C C19 0.4316(4) 0.8789(3) 0.9937(3) 0.0350(11) Uani d . 1 1
H H19A 0.3753 0.8733 1.0424 0.042 Uiso calc R 1 1
H H19B 0.4877 0.8838 1.0137 0.042 Uiso calc R 1 1
C C20 0.3940(4) 0.9598(3) 0.9445(4) 0.0440(14) Uani d . 1 1
H H20A 0.3707 1.0084 0.9792 0.066 Uiso calc R 1 1
H H20B 0.3372 0.9564 0.9255 0.066 Uiso calc R 1 1
H H20C 0.4497 0.9669 0.897 0.066 Uiso calc R 1 1
C C21 0.3689(3) 0.7825(3) 0.9000(3) 0.0313(11) Uani d . 1 1
H H21A 0.3583 0.8296 0.8583 0.038 Uiso calc R 1 1
H H21B 0.3868 0.729 0.8723 0.038 Uiso calc R 1 1
C C22 0.2677(4) 0.7912(5) 0.9667(4) 0.0512(16) Uani d . 1 1
H H22A 0.2146 0.791 0.9415 0.077 Uiso calc R 1 1
H H22B 0.248 0.8446 0.9938 0.077 Uiso calc R 1 1
H H22C 0.2761 0.7437 1.0073 0.077 Uiso calc R 1 1
C C23 0.4835(4) 0.7007(3) 1.0184(3) 0.0385(12) Uani d . 1 1
H H23A 0.5385 0.701 1.0423 0.046 Uiso calc R 1 1
H H23B 0.4184 0.7163 1.0619 0.046 Uiso calc R 1 1
C C24 0.5023(5) 0.6109(4) 0.9952(4) 0.0537(16) Uani d . 1 1
H H24A 0.504 0.5725 1.0441 0.081 Uiso calc R 1 1
H H24B 0.5677 0.5935 0.9536 0.081 Uiso calc R 1 1
H H24C 0.4473 0.6089 0.9731 0.081 Uiso calc R 1 1
C C25 0.8896(4) 0.9178(3) 0.9126(3) 0.0351(11) Uani d . 1 1
H H25A 0.9174 0.9402 0.8567 0.042 Uiso calc R 1 1
H H25B 0.8155 0.947 0.9292 0.042 Uiso calc R 1 1
C C26 0.9392(5) 0.9411(4) 0.9713(4) 0.0581(18) Uani d . 1 1
H H26A 0.9253 1.0027 0.9693 0.087 Uiso calc R 1 1
H H26B 1.0131 0.9142 0.9546 0.087 Uiso calc R 1 1
H H26C 0.9109 0.9211 1.0274 0.087 Uiso calc R 1 1
C C27 0.8660(4) 0.7665(3) 1.0143(3) 0.0315(11) Uani d . 1 1
H H27A 0.8763 0.7048 1.0147 0.038 Uiso calc R 1 1
H H27B 0.9113 0.7746 1.0447 0.038 Uiso calc R 1 1
C C28 0.7571(4) 0.8076(4) 1.0603(3) 0.0403(12) Uani d . 1 1
H H28A 0.7436 0.7826 1.1165 0.06 Uiso calc R 1 1
H H28B 0.7109 0.7983 1.0323 0.06 Uiso calc R 1 1
H H28C 0.746 0.8686 1.0621 0.06 Uiso calc R 1 1
C C29 1.0448(4) 0.7550(4) 0.8856(3) 0.0356(12) Uani d . 1 1
H H29A 1.0678 0.7628 0.9326 0.043 Uiso calc R 1 1
H H29B 1.0584 0.6934 0.8817 0.043 Uiso calc R 1 1
C C30 1.1086(4) 0.7886(4) 0.8070(3) 0.0489(15) Uani d . 1 1
H H30A 1.181 0.758 0.8002 0.073 Uiso calc R 1 1
H H30B 1.098 0.8492 0.8109 0.073 Uiso calc R 1 1
H H30C 1.0877 0.7802 0.7597 0.073 Uiso calc R 1 1
C C31 0.8895(4) 0.4422(3) 0.7933(3) 0.0260(9) Uani d . 1 1
C C32 0.9532(4) 0.3526(3) 0.7960(3) 0.0354(11) Uani d . 1 1
C C33 0.9655(5) 0.3144(4) 0.7159(4) 0.0593(18) Uani d . 1 1
H H33A 1.007 0.255 0.7161 0.089 Uiso calc R 1 1
H H33B 0.9992 0.3461 0.6694 0.089 Uiso calc R 1 1
H H33C 0.8981 0.3175 0.7106 0.089 Uiso calc R 1 1
C C34 0.9016(5) 0.3055(4) 0.8705(5) 0.067(2) Uani d . 1 1
H H34A 0.9434 0.2463 0.8725 0.101 Uiso calc R 1 1
H H34B 0.8342 0.3074 0.8663 0.101 Uiso calc R 1 1
H H34C 0.894 0.3323 0.9206 0.101 Uiso calc R 1 1
C C35 1.0566(4) 0.3539(4) 0.8030(4) 0.0498(15) Uani d . 1 1
H H35A 1.1009 0.2957 0.8054 0.075 Uiso calc R 1 1
H H35B 1.0469 0.3817 0.8532 0.075 Uiso calc R 1 1
H H35C 1.0883 0.3852 0.7551 0.075 Uiso calc R 1 1
C C36 0.2404(8) 0.5082(7) 0.8503(7) 0.092(3) Uani d . 1 1
C C37 0.2987(11) 0.4088(9) 0.8427(12) 0.205(8) Uani d . 1 1
H H37A 0.3668 0.4009 0.8045 0.307 Uiso calc R 1 1
H H37B 0.2598 0.3814 0.8221 0.307 Uiso calc R 1 1
H H37C 0.3053 0.3832 0.8969 0.307 Uiso calc R 1 1
C C38 0.2927(9) 0.5410(9) 0.9031(10) 0.175(7) Uani d . 1 1
H H38A 0.3628 0.5383 0.8717 0.263 Uiso calc R 1 1
H H38B 0.2934 0.5055 0.9538 0.263 Uiso calc R 1 1
H H38C 0.2544 0.5998 0.9167 0.263 Uiso calc R 1 1
C C39 0.2562(9) 0.5371(9) 0.7575(10) 0.163(6) Uani d . 1 1
H H39A 0.3294 0.5248 0.7304 0.244 Uiso calc R 1 1
H H39B 0.2232 0.5981 0.7524 0.244 Uiso calc R 1 1
H H39C 0.226 0.5064 0.7315 0.244 Uiso calc R 1 1
C C40 0.1561(15) 0.5159(17) 0.915(3) 0.36(3) Uani d . 1 1
F F1 0.2531(8) 0.9573(4) 0.6624(5) 0.212(5) Uani d . 1 1
F F2 0.1538(4) 1.1178(3) 0.6526(3) 0.0942(16) Uani d . 1 1
F F3 0.0733(5) 1.0160(5) 0.7581(6) 0.165(3) Uani d . 1 1
F F4 0.1339(6) 1.1252(4) 0.8083(4) 0.138(3) Uani d . 1 1
F F5 0.3127(5) 1.0646(6) 0.7098(7) 0.230(5) Uani d . 1 1
F F6 0.2306(6) 0.9624(4) 0.8152(4) 0.153(3) Uani d . 1 1
F F7 0.7219(3) 0.4491(2) 0.6701(3) 0.0738(13) Uani d . 1 1
F F8 0.6806(4) 0.3849(4) 0.8198(3) 0.0912(16) Uani d . 1 1
F F9 0.7393(3) 0.2881(2) 0.6927(3) 0.0734(12) Uani d . 1 1
F F10 0.5506(4) 0.3231(3) 0.7889(3) 0.0803(13) Uani d . 1 1
F F11 0.5893(4) 0.3878(4) 0.6390(3) 0.1015(17) Uani d . 1 1
F F12 0.5300(3) 0.4862(3) 0.7596(3) 0.0943(17) Uani d . 1 1
N N1 0.8484(3) 0.5115(2) 0.7873(2) 0.0238(8) Uani d . 1 1
N N2 0.073(2) 0.5245(12) 0.9253(14) 0.285(12) Uani d . 1 1
P P1 0.60080(8) 0.71945(7) 0.57038(7) 0.0193(2) Uani d . 1 1
P P2 0.90693(9) 0.80503(8) 0.90742(7) 0.0234(2) Uani d . 1 1
P P3 0.65518(9) 1.03080(7) 0.68263(7) 0.0220(2) Uani d . 1 1
P P4 0.47734(9) 0.78248(7) 0.93582(7) 0.0229(2) Uani d . 1 1
P P5 1.03484(8) 0.73423(7) 0.54307(7) 0.0213(2) Uani d . 1 1
Re Re1 0.688385(11) 0.743153(9) 0.666496(9) 0.01376(4) Uani d . 1 1
Re Re2 0.714718(12) 0.876729(9) 0.714493(9) 0.01413(4) Uani d . 1 1
Re Re3 0.822021(12) 0.777146(10) 0.811523(9) 0.01500(4) Uani d . 1 1
Re Re4 0.795584(12) 0.644280(10) 0.762819(9) 0.01549(4) Uani d . 1 1
Re Re5 0.874630(12) 0.748784(10) 0.653646(9) 0.01477(4) Uani d . 1 1
Re Re6 0.636216(12) 0.770712(9) 0.824427(9) 0.01418(4) Uani d . 1 1
Sb Sb1 0.19415(3) 1.04004(3) 0.73351(3) 0.04855(10) Uani d . 1 1
Sb Sb2 0.63357(3) 0.38715(2) 0.72789(2) 0.04228(9) Uani d . 1 1
Se Se1 0.97085(3) 0.65466(3) 0.75048(3) 0.02030(8) Uani d . 1 1
Se Se2 0.74483(3) 0.67505(3) 0.91214(2) 0.01991(8) Uani d . 1 1
Se Se3 0.61689(3) 0.64309(2) 0.77419(2) 0.01832(8) Uani d . 1 1
Se Se4 0.84312(3) 0.62241(3) 0.61136(2) 0.01910(8) Uani d . 1 1
Se Se5 0.76775(3) 0.84359(3) 0.56541(2) 0.01809(8) Uani d . 1 1
Se Se6 0.89391(3) 0.87685(3) 0.70301(2) 0.01902(8) Uani d . 1 1
Se Se7 0.66682(3) 0.89756(3) 0.86628(2) 0.01834(8) Uani d . 1 1
Se Se8 0.53968(3) 0.86534(2) 0.72856(2) 0.01701(8) Uani d . 1 1

loop_
_atom_site_aniso_label
_atom_site_aniso_U_11
_atom_site_aniso_U_22
_atom_site_aniso_U_33
_atom_site_aniso_U_12
_atom_site_aniso_U_13
_atom_site_aniso_U_23
C1 0.036(3) 0.033(3) 0.046(3) 0.006(2) -0.008(2) -0.011(2)
C2 0.029(2) 0.034(3) 0.026(2) -0.004(2) 0.0006(19) -0.010(2)
C3 0.021(2) 0.053(3) 0.026(2) -0.016(2) -0.0067(19) -0.002(2)
C4 0.024(3) 0.093(5) 0.040(3) -0.028(3) -0.005(2) 0.000(3)
C5 0.024(2) 0.038(3) 0.020(2) -0.011(2) 0.0005(18) -0.0017(19)
C6 0.040(3) 0.035(3) 0.034(3) -0.018(2) 0.001(2) 0.005(2)
C7 0.043(3) 0.021(2) 0.031(2) -0.017(2) -0.011(2) 0.0021(18)
C8 0.074(4) 0.032(3) 0.046(3) -0.027(3) -0.030(3) 0.000(2)
C9 0.067(4) 0.029(3) 0.054(3) -0.013(3) -0.043(3) 0.009(2)
C10 0.032(3) 0.020(2) 0.054(3) -0.005(2) -0.005(2) -0.001(2)
C11 0.057(4) 0.023(3) 0.062(4) 0.000(3) -0.012(3) -0.001(3)
C12 0.060(3) 0.021(2) 0.032(3) -0.013(2) -0.026(2) 0.0101(19)
C13 0.059(4) 0.043(3) 0.064(4) -0.020(3) -0.033(3) -0.013(3)
C14 0.021(2) 0.034(2) 0.030(2) -0.0072(19) -0.0161(19) 0.0001(19)
C15 0.022(2) 0.058(3) 0.039(3) -0.017(2) -0.005(2) -0.005(3)
C16 0.032(3) 0.038(3) 0.020(2) -0.012(2) -0.0107(19) 0.0018(19)
C17 0.037(3) 0.052(3) 0.025(2) -0.015(3) -0.005(2) -0.006(2)
C18 0.039(3) 0.029(2) 0.039(3) -0.016(2) -0.021(2) -0.003(2)
C19 0.029(3) 0.050(3) 0.020(2) -0.012(2) 0.0058(19) -0.010(2)
C20 0.039(3) 0.038(3) 0.049(3) -0.005(2) 0.000(3) -0.019(3)
C21 0.022(2) 0.045(3) 0.028(2) -0.017(2) -0.0011(19) -0.001(2)
C22 0.029(3) 0.084(5) 0.042(3) -0.029(3) 0.002(2) -0.004(3)
C23 0.033(3) 0.051(3) 0.026(3) -0.016(2) -0.002(2) 0.013(2)
C24 0.062(4) 0.043(3) 0.052(4) -0.026(3) -0.008(3) 0.020(3)
C25 0.046(3) 0.034(3) 0.039(3) -0.022(2) -0.020(2) -0.004(2)
C26 0.074(5) 0.060(4) 0.066(4) -0.034(4) -0.036(4) -0.015(3)
C27 0.034(3) 0.043(3) 0.022(2) -0.013(2) -0.013(2) 0.001(2)
C28 0.042(3) 0.050(3) 0.025(3) -0.009(3) -0.005(2) -0.007(2)
C29 0.026(2) 0.057(3) 0.030(3) -0.014(2) -0.014(2) -0.004(2)
C30 0.035(3) 0.083(5) 0.037(3) -0.030(3) -0.007(2) -0.006(3)
C31 0.030(2) 0.027(2) 0.020(2) -0.008(2) -0.0069(18) 0.0022(18)
C32 0.042(3) 0.021(2) 0.036(3) -0.001(2) -0.010(2) 0.002(2)
C33 0.068(4) 0.044(3) 0.063(4) 0.012(3) -0.033(4) -0.023(3)
C34 0.065(4) 0.042(4) 0.079(5) -0.014(3) -0.014(4) 0.033(3)
C35 0.043(3) 0.050(4) 0.050(3) 0.002(3) -0.023(3) 0.003(3)
C36 0.084(7) 0.092(7) 0.086(7) -0.032(6) 0.007(5) -0.013(5)
C37 0.135(13) 0.130(13) 0.31(2) -0.012(10) -0.011(14) -0.042(14)
C38 0.101(10) 0.179(14) 0.261(19) -0.005(9) -0.094(11) -0.043(13)
C39 0.082(8) 0.180(14) 0.239(19) -0.045(9) -0.063(10) 0.011(13)
C40 0.097(13) 0.149(18) 0.71(7) -0.007(13) 0.01(2) 0.07(3)
F1 0.334(12) 0.087(5) 0.122(6) 0.063(6) -0.040(7) -0.045(4)
F2 0.127(4) 0.074(3) 0.073(3) -0.008(3) -0.049(3) 0.021(2)
F3 0.116(5) 0.160(6) 0.247(9) -0.091(5) -0.062(6) 0.048(6)
F4 0.219(7) 0.084(4) 0.103(4) 0.011(4) -0.076(5) -0.034(3)
F5 0.082(5) 0.226(10) 0.394(15) -0.079(6) -0.088(7) 0.087(9)
F6 0.205(7) 0.100(4) 0.132(5) 0.012(5) -0.093(5) 0.041(4)
F7 0.056(2) 0.043(2) 0.090(3) -0.0109(18) 0.019(2) 0.011(2)
F8 0.094(3) 0.156(5) 0.053(2) -0.073(3) -0.015(2) -0.022(3)
F9 0.095(3) 0.0270(17) 0.086(3) -0.0060(19) -0.016(2) -0.0080(18)
F10 0.106(3) 0.087(3) 0.070(3) -0.076(3) -0.013(2) 0.012(2)
F11 0.110(4) 0.114(4) 0.072(3) -0.010(3) -0.035(3) -0.003(3)
F12 0.045(2) 0.060(3) 0.154(5) -0.014(2) 0.024(3) -0.044(3)
N1 0.0262(19) 0.0220(19) 0.0246(19) -0.0065(16) -0.0097(15) 0.0000(15)
N2 0.49(4) 0.151(15) 0.29(2) -0.08(2) -0.24(3) 0.033(15)
P1 0.0204(5) 0.0222(5) 0.0198(5) -0.0084(4) -0.0097(4) -0.0008(4)
P2 0.0248(6) 0.0311(6) 0.0203(5) -0.0120(5) -0.0106(4) -0.0017(5)
P3 0.0284(6) 0.0154(5) 0.0244(6) -0.0088(4) -0.0091(5) 0.0022(4)
P4 0.0213(5) 0.0295(6) 0.0175(5) -0.0107(5) -0.0018(4) 0.0010(4)
P5 0.0172(5) 0.0289(6) 0.0179(5) -0.0080(4) -0.0025(4) -0.0028(4)
Re1 0.01486(7) 0.01414(7) 0.01429(7) -0.00571(6) -0.00525(6) -0.00074(6)
Re2 0.01648(8) 0.01339(7) 0.01429(7) -0.00661(6) -0.00464(6) 0.00011(6)
Re3 0.01664(8) 0.01715(8) 0.01394(7) -0.00719(6) -0.00573(6) -0.00066(6)
Re4 0.01729(8) 0.01348(7) 0.01706(8) -0.00484(6) -0.00662(6) 0.00015(6)
Re5 0.01446(7) 0.01705(8) 0.01413(7) -0.00593(6) -0.00397(6) -0.00157(6)
Re6 0.01552(8) 0.01466(7) 0.01357(7) -0.00644(6) -0.00383(6) 0.00016(6)
Sb1 0.0484(2) 0.0368(2) 0.0549(2) -0.00317(17) -0.01924(19) 0.00604(18)
Sb2 0.0558(2) 0.03129(18) 0.03719(19) -0.01950(17) -0.00054(17) -0.00348(15)
Se1 0.01711(19) 0.0226(2) 0.0218(2) -0.00381(16) -0.00813(16) -0.00154(16)
Se2 0.0243(2) 0.0214(2) 0.01611(19) -0.00918(17) -0.00779(16) 0.00362(15)
Se3 0.0207(2) 0.01633(19) 0.0212(2) -0.00994(16) -0.00657(16) 0.00130(15)
Se4 0.0200(2) 0.01796(19) 0.0203(2) -0.00409(16) -0.00628(16) -0.00549(15)
Se5 0.0204(2) 0.02048(19) 0.01486(18) -0.00841(16) -0.00521(15) 0.00141(15)
Se6 0.0206(2) 0.0219(2) 0.01907(19) -0.01239(16) -0.00522(16) -0.00080(16)
Se7 0.0218(2) 0.01805(19) 0.01662(19) -0.00722(16) -0.00446(16) -0.00362(15)
Se8 0.01577(19) 0.01644(18) 0.01924(19) -0.00473(15) -0.00557(15) -0.00014(15)

loop_
_atom_type_symbol
_atom_type_description
_atom_type_scat_dispersion_real
_atom_type_scat_dispersion_imag
_atom_type_scat_source
C C 0.0033 0.0016 'International Tables Vol C Tables 4.2.6.8 and 6.1.1.4'
H H 0.0000 0.0000 'International Tables Vol C Tables 4.2.6.8 and 6.1.1.4'
F F 0.0171 0.0103 'International Tables Vol C Tables 4.2.6.8 and 6.1.1.4'
N N 0.0061 0.0033 'International Tables Vol C Tables 4.2.6.8 and 6.1.1.4'
P P 0.1023 0.0942 'International Tables Vol C Tables 4.2.6.8 and 6.1.1.4'
Re Re -1.0185 7.231 'International Tables Vol C Tables 4.2.6.8 and 6.1.1.4'
Sb Sb -0.5866 1.5461 'International Tables Vol C Tables 4.2.6.8 and 6.1.1.4'
Se Se -0.0929 2.2259 'International Tables Vol C Tables 4.2.6.8 and 6.1.1.4'

loop_
_geom_angle_atom_site_label_1
_geom_angle_atom_site_label_2
_geom_angle_atom_site_label_3
_geom_angle
C2 C1 H1A 109.5
C2 C1 H1B 109.5
H1A C1 H1B 109.5
C2 C1 H1C 109.5
H1A C1 H1C 109.5
H1B C1 H1C 109.5
C1 C2 P5 115.8(3)
C1 C2 H2A 108.3
P5 C2 H2A 108.3
C1 C2 H2B 108.3
P5 C2 H2B 108.3
H2A C2 H2B 107.4
C4 C3 P5 116.1(4)
C4 C3 H3A 108.3
P5 C3 H3A 108.3
C4 C3 H3B 108.3
P5 C3 H3B 108.3
H3A C3 H3B 107.4
C3 C4 H4A 109.5
C3 C4 H4B 109.5
H4A C4 H4B 109.5
C3 C4 H4C 109.5
H4A C4 H4C 109.5
H4B C4 H4C 109.5
C6 C5 P5 115.5(3)
C6 C5 H5A 108.4
P5 C5 H5A 108.4
C6 C5 H5B 108.4
P5 C5 H5B 108.4
H5A C5 H5B 107.5
C5 C6 H6A 109.5
C5 C6 H6B 109.5
H6A C6 H6B 109.5
C5 C6 H6C 109.5
H6A C6 H6C 109.5
H6B C6 H6C 109.5
C8 C7 P3 115.7(3)
C8 C7 H7A 108.4
P3 C7 H7A 108.4
C8 C7 H7B 108.4
P3 C7 H7B 108.4
H7A C7 H7B 107.4
C7 C8 H8A 109.5
C7 C8 H8B 109.5
H8A C8 H8B 109.5
C7 C8 H8C 109.5
H8A C8 H8C 109.5
H8B C8 H8C 109.5
C12 C9 H9A 109.5
C12 C9 H9B 109.5
H9A C9 H9B 109.5
C12 C9 H9C 109.5
H9A C9 H9C 109.5
H9B C9 H9C 109.5
C11 C10 P3 116.3(4)
C11 C10 H10A 108.2
P3 C10 H10A 108.2
C11 C10 H10B 108.2
P3 C10 H10B 108.2
H10A C10 H10B 107.4
C10 C11 H11A 109.5
C10 C11 H11B 109.5
H11A C11 H11B 109.5
C10 C11 H11C 109.5
H11A C11 H11C 109.5
H11B C11 H11C 109.5
C9 C12 P3 115.3(4)
C9 C12 H12A 108.4
P3 C12 H12A 108.4
C9 C12 H12B 108.4
P3 C12 H12B 108.4
H12A C12 H12B 107.5
C18 C13 H13A 109.5
C18 C13 H13B 109.5
H13A C13 H13B 109.5
C18 C13 H13C 109.5
H13A C13 H13C 109.5
H13B C13 H13C 109.5
C15 C14 P1 115.2(3)
C15 C14 H14A 108.5
P1 C14 H14A 108.5
C15 C14 H14B 108.5
P1 C14 H14B 108.5
H14A C14 H14B 107.5
C14 C15 H15A 109.5
C14 C15 H15B 109.5
H15A C15 H15B 109.5
C14 C15 H15C 109.5
H15A C15 H15C 109.5
H15B C15 H15C 109.5
C17 C16 P1 115.9(3)
C17 C16 H16A 108.3
P1 C16 H16A 108.3
C17 C16 H16B 108.3
P1 C16 H16B 108.3
H16A C16 H16B 107.4
C16 C17 H17A 109.5
C16 C17 H17B 109.5
H17A C17 H17B 109.5
C16 C17 H17C 109.5
H17A C17 H17C 109.5
H17B C17 H17C 109.5
C13 C18 P1 116.6(4)
C13 C18 H18A 108.1
P1 C18 H18A 108.1
C13 C18 H18B 108.1
P1 C18 H18B 108.1
H18A C18 H18B 107.3
C20 C19 P4 114.1(3)
C20 C19 H19A 108.7
P4 C19 H19A 108.7
C20 C19 H19B 108.7
P4 C19 H19B 108.7
H19A C19 H19B 107.6
C19 C20 H20A 109.5
C19 C20 H20B 109.5
H20A C20 H20B 109.5
C19 C20 H20C 109.5
H20A C20 H20C 109.5
H20B C20 H20C 109.5
C22 C21 P4 115.6(4)
C22 C21 H21A 108.4
P4 C21 H21A 108.4
C22 C21 H21B 108.4
P4 C21 H21B 108.4
H21A C21 H21B 107.4
C21 C22 H22A 109.5
C21 C22 H22B 109.5
H22A C22 H22B 109.5
C21 C22 H22C 109.5
H22A C22 H22C 109.5
H22B C22 H22C 109.5
C24 C23 P4 116.5(4)
C24 C23 H23A 108.2
P4 C23 H23A 108.2
C24 C23 H23B 108.2
P4 C23 H23B 108.2
H23A C23 H23B 107.3
C23 C24 H24A 109.5
C23 C24 H24B 109.5
H24A C24 H24B 109.5
C23 C24 H24C 109.5
H24A C24 H24C 109.5
H24B C24 H24C 109.5
C26 C25 P2 116.2(4)
C26 C25 H25A 108.2
P2 C25 H25A 108.2
C26 C25 H25B 108.2
P2 C25 H25B 108.2
H25A C25 H25B 107.4
C25 C26 H26A 109.5
C25 C26 H26B 109.5
H26A C26 H26B 109.5
C25 C26 H26C 109.5
H26A C26 H26C 109.5
H26B C26 H26C 109.5
C28 C27 P2 116.3(4)
C28 C27 H27A 108.2
P2 C27 H27A 108.2
C28 C27 H27B 108.2
P2 C27 H27B 108.2
H27A C27 H27B 107.4
C27 C28 H28A 109.5
C27 C28 H28B 109.5
H28A C28 H28B 109.5
C27 C28 H28C 109.5
H28A C28 H28C 109.5
H28B C28 H28C 109.5
C30 C29 P2 115.2(4)
C30 C29 H29A 108.5
P2 C29 H29A 108.5
C30 C29 H29B 108.5
P2 C29 H29B 108.5
H29A C29 H29B 107.5
C29 C30 H30A 109.5
C29 C30 H30B 109.5
H30A C30 H30B 109.5
C29 C30 H30C 109.5
H30A C30 H30C 109.5
H30B C30 H30C 109.5
N1 C31 C32 174.3(5)
C31 C32 C34 109.2(4)
C31 C32 C33 107.7(4)
C34 C32 C33 111.8(5)
C31 C32 C35 107.0(4)
C34 C32 C35 110.5(5)
C33 C32 C35 110.6(5)
C32 C33 H33A 109.5
C32 C33 H33B 109.5
H33A C33 H33B 109.5
C32 C33 H33C 109.5
H33A C33 H33C 109.5
H33B C33 H33C 109.5
C32 C34 H34A 109.5
C32 C34 H34B 109.5
H34A C34 H34B 109.5
C32 C34 H34C 109.5
H34A C34 H34C 109.5
H34B C34 H34C 109.5
C32 C35 H35A 109.5
C32 C35 H35B 109.5
H35A C35 H35B 109.5
C32 C35 H35C 109.5
H35A C35 H35C 109.5
H35B C35 H35C 109.5
C40 C36 C39 132.9(19)
C40 C36 C38 90.2(19)
C39 C36 C38 119.0(10)
C40 C36 C37 106.9(15)
C39 C36 C37 100.2(10)
C38 C36 C37 105.2(11)
C36 C37 H37A 109.5
C36 C37 H37B 109.5
H37A C37 H37B 109.5
C36 C37 H37C 109.5
H37A C37 H37C 109.5
H37B C37 H37C 109.5
C36 C38 H38A 109.5
C36 C38 H38B 109.5
H38A C38 H38B 109.5
C36 C38 H38C 109.5
H38A C38 H38C 109.5
H38B C38 H38C 109.5
C36 C39 H39A 109.5
C36 C39 H39B 109.5
H39A C39 H39B 109.5
C36 C39 H39C 109.5
H39A C39 H39C 109.5
H39B C39 H39C 109.5
N2 C40 C36 138(5)
C31 N1 Re4 170.0(4)
C18 P1 C16 105.1(2)
C18 P1 C14 104.4(2)
C16 P1 C14 101.1(2)
C18 P1 Re1 113.18(16)
C16 P1 Re1 115.75(16)
C14 P1 Re1 115.83(15)
C25 P2 C29 105.2(3)
C25 P2 C27 105.3(2)
C29 P2 C27 100.2(2)
C25 P2 Re3 112.62(16)
C29 P2 Re3 116.10(16)
C27 P2 Re3 115.91(16)
C10 P3 C12 105.2(3)
C10 P3 C7 105.7(2)
C12 P3 C7 101.1(2)
C10 P3 Re2 113.02(16)
C12 P3 Re2 114.80(16)
C7 P3 Re2 115.75(16)
C23 P4 C21 105.2(2)
C23 P4 C19 101.2(2)
C21 P4 C19 104.5(2)
C23 P4 Re6 116.11(18)
C21 P4 Re6 113.55(15)
C19 P4 Re6 114.80(16)
C2 P5 C5 101.4(2)
C2 P5 C3 105.3(2)
C5 P5 C3 105.4(2)
C2 P5 Re5 114.95(17)
C5 P5 Re5 115.96(15)
C3 P5 Re5 112.57(15)
P1 Re1 Se4 91.41(3)
P1 Re1 Se5 92.39(3)
Se4 Re1 Se5 89.573(15)
P1 Re1 Se8 92.54(3)
Se4 Re1 Se8 176.044(14)
Se5 Re1 Se8 90.371(14)
P1 Re1 Se3 91.74(3)
Se4 Re1 Se3 89.745(15)
Se5 Re1 Se3 175.827(14)
Se8 Re1 Se3 90.025(14)
P1 Re1 Re4 134.73(3)
Se4 Re1 Re4 58.504(11)
Se5 Re1 Re4 117.796(12)
Se8 Re1 Re4 118.201(12)
Se3 Re1 Re4 58.506(11)
P1 Re1 Re6 135.18(3)
Se4 Re1 Re6 118.346(11)
Se5 Re1 Re6 118.525(11)
Se8 Re1 Re6 58.374(10)
Se3 Re1 Re6 58.405(11)
Re4 Re1 Re6 59.847(7)
P1 Re1 Re2 135.38(3)
Se4 Re1 Re2 118.501(12)
Se5 Re1 Re2 58.358(10)
Se8 Re1 Re2 58.332(11)
Se3 Re1 Re2 118.588(12)
Re4 Re1 Re2 89.889(8)
Re6 Re1 Re2 60.196(6)
P1 Re1 Re5 134.89(3)
Se4 Re1 Re5 58.464(11)
Se5 Re1 Re5 58.108(10)
Se8 Re1 Re5 118.355(11)
Se3 Re1 Re5 118.198(11)
Re4 Re1 Re5 59.699(6)
Re6 Re1 Re5 89.926(7)
Re2 Re1 Re5 60.045(6)
P3 Re2 Se8 90.14(3)
P3 Re2 Se5 92.31(3)
Se8 Re2 Se5 90.360(14)
P3 Re2 Se7 92.21(3)
Se8 Re2 Se7 89.763(14)
Se5 Re2 Se7 175.479(14)
P3 Re2 Se6 93.99(3)
Se8 Re2 Se6 175.871(14)
Se5 Re2 Se6 89.567(14)
Se7 Re2 Se6 89.985(14)
P3 Re2 Re1 133.58(3)
Se8 Re2 Re1 58.351(10)
Se5 Re2 Re1 58.321(10)
Se7 Re2 Re1 118.168(11)
Se6 Re2 Re1 118.335(11)
P3 Re2 Re5 136.47(3)
Se8 Re2 Re5 118.392(11)
Se5 Re2 Re5 58.103(10)
Se7 Re2 Re5 118.043(11)
Se6 Re2 Re5 58.282(11)
Re1 Re2 Re5 60.063(7)
P3 Re2 Re3 136.37(3)
Se8 Re2 Re3 118.169(11)
Se5 Re2 Re3 117.968(12)
Se7 Re2 Re3 58.183(11)
Se6 Re2 Re3 58.410(11)
Re1 Re2 Re3 90.011(8)
Re5 Re2 Re3 59.876(7)
P3 Re2 Re6 133.76(3)
Se8 Re2 Re6 58.262(10)
Se5 Re2 Re6 118.157(11)
Se7 Re2 Re6 58.316(10)
Se6 Re2 Re6 118.306(12)
Re1 Re2 Re6 59.865(7)
Re5 Re2 Re6 89.746(8)
Re3 Re2 Re6 59.916(7)
P2 Re3 Se7 90.34(3)
P2 Re3 Se1 93.59(3)
Se7 Re3 Se1 176.066(14)
P2 Re3 Se2 93.07(3)
Se7 Re3 Se2 90.253(15)
Se1 Re3 Se2 89.364(15)
P2 Re3 Se6 91.17(3)
Se7 Re3 Se6 90.030(15)
Se1 Re3 Se6 90.064(15)
Se2 Re3 Se6 175.753(14)
P2 Re3 Re4 137.20(3)
Se7 Re3 Re4 118.152(12)
Se1 Re3 Re4 58.490(11)
Se2 Re3 Re4 58.294(11)
Se6 Re3 Re4 117.994(12)
P2 Re3 Re5 135.51(3)
Se7 Re3 Re5 118.400(11)
Se1 Re3 Re5 58.531(10)
Se2 Re3 Re5 118.002(12)
Se6 Re3 Re5 58.303(11)
Re4 Re3 Re5 59.712(6)
P2 Re3 Re6 134.50(3)
Se7 Re3 Re6 58.431(11)
Se1 Re3 Re6 118.228(12)
Se2 Re3 Re6 58.456(11)
Se6 Re3 Re6 118.343(12)
Re4 Re3 Re6 59.741(6)
Re5 Re3 Re6 89.931(7)
P2 Re3 Re2 133.10(3)
Se7 Re3 Re2 58.376(11)
Se1 Re3 Re2 118.558(12)
Se2 Re3 Re2 118.508(12)
Se6 Re3 Re2 58.290(11)
Re4 Re3 Re2 89.692(8)
Re5 Re3 Re2 60.040(7)
Re6 Re3 Re2 60.072(6)
N1 Re4 Se2 92.72(10)
N1 Re4 Se4 90.55(10)
Se2 Re4 Se4 176.729(15)
N1 Re4 Se3 93.89(10)
Se2 Re4 Se3 90.179(14)
Se4 Re4 Se3 89.663(14)
N1 Re4 Se1 89.41(10)
Se2 Re4 Se1 89.388(14)
Se4 Re4 Se1 90.582(14)
Se3 Re4 Se1 176.691(14)
N1 Re4 Re5 132.32(10)
Se2 Re4 Re5 118.699(12)
Se4 Re4 Re5 58.682(11)
Se3 Re4 Re5 118.853(11)
Se1 Re4 Re5 58.669(11)
N1 Re4 Re6 137.14(10)
Se2 Re4 Re6 58.701(11)
Se4 Re4 Re6 118.604(11)
Se3 Re4 Re6 58.516(11)
Se1 Re4 Re6 118.608(12)
Re5 Re4 Re6 90.533(8)
N1 Re4 Re1 135.52(10)
Se2 Re4 Re1 118.887(12)
Se4 Re4 Re1 58.411(11)
Se3 Re4 Re1 58.465(11)
Se1 Re4 Re1 119.047(12)
Re5 Re4 Re1 60.396(7)
Re6 Re4 Re1 60.198(7)
N1 Re4 Re3 133.98(10)
Se2 Re4 Re3 58.478(10)
Se4 Re4 Re3 118.890(11)
Se3 Re4 Re3 118.772(11)
Se1 Re4 Re3 58.346(10)
Re5 Re4 Re3 60.225(7)
Re6 Re4 Re3 60.266(7)
Re1 Re4 Re3 90.408(8)
P5 Re5 Se5 93.02(3)
P5 Re5 Se6 90.98(3)
Se5 Re5 Se6 89.788(15)
P5 Re5 Se4 93.03(3)
Se5 Re5 Se4 89.543(14)
Se6 Re5 Se4 175.969(14)
P5 Re5 Se1 90.99(3)
Se5 Re5 Se1 175.990(15)
Se6 Re5 Se1 90.015(15)
Se4 Re5 Se1 90.374(15)
P5 Re5 Re4 135.00(3)
Se5 Re5 Re4 118.239(12)
Se6 Re5 Re4 118.553(12)
Se4 Re5 Re4 58.488(11)
Se1 Re5 Re4 58.525(11)
P5 Re5 Re3 133.52(3)
Se5 Re5 Re3 118.448(12)
Se6 Re5 Re3 58.511(10)
Se4 Re5 Re3 118.534(11)
Se1 Re5 Re3 58.245(11)
Re4 Re5 Re3 60.063(6)
P5 Re5 Re2 135.05(3)
Se5 Re5 Re2 58.377(11)
Se6 Re5 Re2 58.369(11)
Se4 Re5 Re2 118.063(12)
Se1 Re5 Re2 118.314(12)
Re4 Re5 Re2 89.919(8)
Re3 Re5 Re2 60.083(6)
P5 Re5 Re1 136.44(3)
Se5 Re5 Re1 58.345(11)
Se6 Re5 Re1 118.252(11)
Se4 Re5 Re1 58.179(10)
Se1 Re5 Re1 118.413(12)
Re4 Re5 Re1 59.905(6)
Re3 Re5 Re1 90.032(7)
Re2 Re5 Re1 59.892(7)
P4 Re6 Se8 91.62(3)
P4 Re6 Se3 90.53(3)
Se8 Re6 Se3 90.011(14)
P4 Re6 Se7 93.56(3)
Se8 Re6 Se7 89.731(14)
Se3 Re6 Se7 175.909(14)
P4 Re6 Se2 92.58(3)
Se8 Re6 Se2 175.794(14)
Se3 Re6 Se2 89.961(15)
Se7 Re6 Se2 89.997(15)
P4 Re6 Re4 134.44(3)
Se8 Re6 Re4 118.303(12)
Se3 Re6 Re4 58.538(11)
Se7 Re6 Re4 118.180(12)
Se2 Re6 Re4 58.323(11)
P4 Re6 Re1 133.65(3)
Se8 Re6 Re1 58.370(10)
Se3 Re6 Re1 58.386(10)
Se7 Re6 Re1 118.212(11)
Se2 Re6 Re1 118.266(12)
Re4 Re6 Re1 59.954(6)
P4 Re6 Re3 136.23(3)
Se8 Re6 Re3 118.242(11)
Se3 Re6 Re3 118.521(11)
Se7 Re6 Re3 58.208(10)
Se2 Re6 Re3 58.265(11)
Re4 Re6 Re3 59.993(7)
Re1 Re6 Re3 90.109(7)
P4 Re6 Re2 135.72(3)
Se8 Re6 Re2 58.239(11)
Se3 Re6 Re2 118.312(12)
Se7 Re6 Re2 58.286(11)
Se2 Re6 Re2 118.257(12)
Re4 Re6 Re2 89.802(8)
Re1 Re6 Re2 59.939(6)
Re3 Re6 Re2 60.012(6)
F1 Sb1 F5 89.4(5)
F1 Sb1 F3 91.1(5)
F5 Sb1 F3 179.5(5)
F1 Sb1 F6 88.7(3)
F5 Sb1 F6 90.7(4)
F3 Sb1 F6 89.3(4)
F1 Sb1 F2 91.6(3)
F5 Sb1 F2 90.8(3)
F3 Sb1 F2 89.1(3)
F6 Sb1 F2 178.4(3)
F1 Sb1 F4 179.2(3)
F5 Sb1 F4 90.3(5)
F3 Sb1 F4 89.1(4)
F6 Sb1 F4 90.6(3)
F2 Sb1 F4 89.1(2)
F11 Sb2 F10 91.2(2)
F11 Sb2 F12 89.6(2)
F10 Sb2 F12 90.7(2)
F11 Sb2 F7 91.7(2)
F10 Sb2 F7 176.8(2)
F12 Sb2 F7 90.78(17)
F11 Sb2 F8 179.2(3)
F10 Sb2 F8 88.6(2)
F12 Sb2 F8 91.2(2)
F7 Sb2 F8 88.5(2)
F11 Sb2 F9 89.3(2)
F10 Sb2 F9 90.5(2)
F12 Sb2 F9 178.4(2)
F7 Sb2 F9 88.10(17)
F8 Sb2 F9 89.9(2)
Re3 Se1 Re4 63.164(12)
Re3 Se1 Re5 63.224(11)
Re4 Se1 Re5 62.806(11)
Re4 Se2 Re3 63.228(11)
Re4 Se2 Re6 62.976(11)
Re3 Se2 Re6 63.279(11)
Re1 Se3 Re6 63.209(11)
Re1 Se3 Re4 63.028(11)
Re6 Se3 Re4 62.945(10)
Re1 Se4 Re4 63.084(10)
Re1 Se4 Re5 63.358(11)
Re4 Se4 Re5 62.830(10)
Re5 Se5 Re1 63.547(12)
Re5 Se5 Re2 63.520(11)
Re1 Se5 Re2 63.320(11)
Re5 Se6 Re2 63.349(10)
Re5 Se6 Re3 63.186(11)
Re2 Se6 Re3 63.301(11)
Re3 Se7 Re2 63.440(10)
Re3 Se7 Re6 63.361(11)
Re2 Se7 Re6 63.399(10)
Re2 Se8 Re1 63.317(11)
Re2 Se8 Re6 63.499(11)
Re1 Se8 Re6 63.256(11)

loop_
_geom_bond_atom_site_label_1
_geom_bond_atom_site_label_2
_geom_bond_distance
C1 C2 1.527(7)
C1 H1A 0.98
C1 H1B 0.98
C1 H1C 0.98
C2 P5 1.825(5)
C2 H2A 0.99
C2 H2B 0.99
C3 C4 1.529(6)
C3 P5 1.826(5)
C3 H3A 0.99
C3 H3B 0.99
C4 H4A 0.98
C4 H4B 0.98
C4 H4C 0.98
C5 C6 1.525(7)
C5 P5 1.825(5)
C5 H5A 0.99
C5 H5B 0.99
C6 H6A 0.98
C6 H6B 0.98
C6 H6C 0.98
C7 C8 1.527(7)
C7 P3 1.831(5)
C7 H7A 0.99
C7 H7B 0.99
C8 H8A 0.98
C8 H8B 0.98
C8 H8C 0.98
C9 C12 1.525(7)
C9 H9A 0.98
C9 H9B 0.98
C9 H9C 0.98
C10 C11 1.525(7)
C10 P3 1.815(5)
C10 H10A 0.99
C10 H10B 0.99
C11 H11A 0.98
C11 H11B 0.98
C11 H11C 0.98
C12 P3 1.821(5)
C12 H12A 0.99
C12 H12B 0.99
C13 C18 1.530(6)
C13 H13A 0.98
C13 H13B 0.98
C13 H13C 0.98
C14 C15 1.528(7)
C14 P1 1.828(4)
C14 H14A 0.99
C14 H14B 0.99
C15 H15A 0.98
C15 H15B 0.98
C15 H15C 0.98
C16 C17 1.530(7)
C16 P1 1.827(5)
C16 H16A 0.99
C16 H16B 0.99
C17 H17A 0.98
C17 H17B 0.98
C17 H17C 0.98
C18 P1 1.824(5)
C18 H18A 0.99
C18 H18B 0.99
C19 C20 1.520(8)
C19 P4 1.836(5)
C19 H19A 0.99
C19 H19B 0.99
C20 H20A 0.98
C20 H20B 0.98
C20 H20C 0.98
C21 C22 1.535(6)
C21 P4 1.830(5)
C21 H21A 0.99
C21 H21B 0.99
C22 H22A 0.98
C22 H22B 0.98
C22 H22C 0.98
C23 C24 1.519(8)
C23 P4 1.821(5)
C23 H23A 0.99
C23 H23B 0.99
C24 H24A 0.98
C24 H24B 0.98
C24 H24C 0.98
C25 C26 1.535(7)
C25 P2 1.825(5)
C25 H25A 0.99
C25 H25B 0.99
C26 H26A 0.98
C26 H26B 0.98
C26 H26C 0.98
C27 C28 1.507(7)
C27 P2 1.834(5)
C27 H27A 0.99
C27 H27B 0.99
C28 H28A 0.98
C28 H28B 0.98
C28 H28C 0.98
C29 C30 1.531(7)
C29 P2 1.830(5)
C29 H29A 0.99
C29 H29B 0.99
C30 H30A 0.98
C30 H30B 0.98
C30 H30C 0.98
C31 N1 1.123(6)
C31 C32 1.486(6)
C32 C34 1.522(8)
C32 C33 1.527(8)
C32 C35 1.529(8)
C33 H33A 0.98
C33 H33B 0.98
C33 H33C 0.98
C34 H34A 0.98
C34 H34B 0.98
C34 H34C 0.98
C35 H35A 0.98
C35 H35B 0.98
C35 H35C 0.98
C36 C40 1.36(3)
C36 C39 1.560(16)
C36 C38 1.569(15)
C36 C37 1.606(16)
C37 H37A 0.98
C37 H37B 0.98
C37 H37C 0.98
C38 H38A 0.98
C38 H38B 0.98
C38 H38C 0.98
C39 H39A 0.98
C39 H39B 0.98
C39 H39C 0.98
C40 N2 1.12(3)
F1 Sb1 1.788(6)
F2 Sb1 1.851(4)
F3 Sb1 1.816(6)
F4 Sb1 1.858(5)
F5 Sb1 1.791(6)
F6 Sb1 1.843(5)
F7 Sb2 1.857(4)
F8 Sb2 1.871(4)
F9 Sb2 1.879(4)
F10 Sb2 1.844(4)
F11 Sb2 1.804(5)
F12 Sb2 1.856(4)
N1 Re4 2.125(4)
P1 Re1 2.4741(10)
P2 Re3 2.4715(11)
P3 Re2 2.4729(11)
P4 Re6 2.4705(11)
P5 Re5 2.4717(11)
Re1 Se4 2.5136(4)
Re1 Se5 2.5139(4)
Re1 Se8 2.5148(4)
Re1 Se3 2.5163(4)
Re1 Re4 2.6311(2)
Re1 Re6 2.6376(3)
Re1 Re2 2.6396(2)
Re1 Re5 2.6441(3)
Re2 Se8 2.5143(5)
Re2 Se5 2.5149(4)
Re2 Se7 2.5178(4)
Re2 Se6 2.5185(5)
Re2 Re5 2.6436(2)
Re2 Re3 2.6448(2)
Re2 Re6 2.6464(2)
Re3 Se7 2.5125(4)
Re3 Se1 2.5137(4)
Re3 Se2 2.5159(4)
Re3 Se6 2.5218(4)
Re3 Re4 2.6350(3)
Re3 Re5 2.6393(3)
Re3 Re6 2.6422(3)
Re4 Se2 2.5109(4)
Re4 Se4 2.5161(4)
Re4 Se3 2.5174(5)
Re4 Se1 2.5176(5)
Re4 Re5 2.6256(2)
Re4 Re6 2.6283(2)
Re5 Se5 2.5075(4)
Re5 Se6 2.5161(4)
Re5 Se4 2.5213(4)
Re5 Se1 2.5215(4)
Re6 Se8 2.5149(4)
Re6 Se3 2.5168(4)
Re6 Se7 2.5186(4)
Re6 Se2 2.5211(4)
